data_2005560
loop_
_publ_author_name
'Blake, A. J.'
'McNab, H.'
'Monahan, L. C.'
'Parsons, S.'
'Stevenson, E.'

_publ_section_title
;
 Two C-Unsubstituted Enaminals
;
_journal_issue 11
_journal_name_full 'Acta Crystallographica Section C'
_journal_page_first 2814
_journal_page_last 2818
_journal_paper_doi 10.1107/S0108270196007020
_journal_volume 52
_journal_year 1996
_chemical_formula_moiety 'C9 H17 N O'
_chemical_formula_sum 'C9 H17 N O'
_chemical_formula_weight 155.24
_chemical_melting_point 348.5(5)
_chemical_name_systematic
;
 3-(di-isopropylamino)prop-2-enal
;
_space_group_IT_number 2
_symmetry_cell_setting triclinic
_symmetry_space_group_name_Hall '-P 1'
_symmetry_space_group_name_H-M 'P -1'
_audit_creation_method SHELXL
_cell_angle_alpha 102.08(3)
_cell_angle_beta 98.93(3)
_cell_angle_gamma 109.48(2)
_cell_formula_units_Z 4
_cell_length_a 8.304(3)
_cell_length_b 11.163(5)
_cell_length_c 11.802(6)
_cell_measurement_reflns_used 53
_cell_measurement_temperature 150.0(2)
_cell_measurement_theta_max 17
_cell_measurement_theta_min 14
_cell_volume 978.0(8)
_computing_cell_refinement DIF4
_computing_data_collection 'DIF4 (Stoe & Cie, 1992a)'
_computing_data_reduction 'REDU4 (Stoe & Cie, 1992b)'
_computing_molecular_graphics SHELXTL/PC
_computing_publication_material SHELXL93
_computing_structure_refinement 'SHELXL93 (Sheldrick, 1993)'
_computing_structure_solution 'SHELXTL/PC (Sheldrick, 1995)'
_diffrn_ambient_temperature 150.0(2)
_diffrn_measurement_device 'Stoe Stadi-4 four-circle diffractometer'
_diffrn_measurement_method '\w-2\q scans'
_diffrn_radiation_monochromator graphite
_diffrn_radiation_source 'fine-focus sealed tube'
_diffrn_radiation_type MoK\a
_diffrn_radiation_wavelength 0.71073
_diffrn_reflns_av_R_equivalents 0.0348
_diffrn_reflns_av_sigmaI/netI 0.0208
_diffrn_reflns_limit_h_max 11
_diffrn_reflns_limit_h_min -11
_diffrn_reflns_limit_k_max 14
_diffrn_reflns_limit_k_min -15
_diffrn_reflns_limit_l_max 15
_diffrn_reflns_limit_l_min 0
_diffrn_reflns_number 4905
_diffrn_reflns_theta_max 30.06
_diffrn_reflns_theta_min 2.68
_diffrn_standards_decay_% 0
_diffrn_standards_interval_time 60
_diffrn_standards_number 3
_exptl_absorpt_coefficient_mu 0.068
_exptl_absorpt_correction_type none
_exptl_crystal_colour Colourless
_exptl_crystal_density_diffrn 1.054
_exptl_crystal_density_meas ?
_exptl_crystal_description Cube
_exptl_crystal_F_000 344
_exptl_crystal_size_max 0.47
_exptl_crystal_size_mid 0.43
_exptl_crystal_size_min 0.43
_refine_diff_density_max 0.37
_refine_diff_density_min -0.49
_refine_ls_extinction_coef 0.025(6)
_refine_ls_extinction_method SHELXL93
_refine_ls_goodness_of_fit_all 0.984
_refine_ls_goodness_of_fit_obs 1.021
_refine_ls_hydrogen_treatment 'H atoms: see below'
_refine_ls_matrix_type full
_refine_ls_number_parameters 217
_refine_ls_number_reflns 4623
_refine_ls_number_restraints 0
_refine_ls_restrained_S_all 1.003
_refine_ls_restrained_S_obs 1.021
_refine_ls_R_factor_all 0.0897
_refine_ls_R_factor_obs 0.0638
_refine_ls_shift/esd_max -0.61
_refine_ls_shift/esd_mean 0.05
_refine_ls_structure_factor_coef Fsqd
_refine_ls_weighting_details 'w = 1/[\s^2^(Fo^2^)+(0.082P)^2^ + 0.667P] where P = (Fo^2^ + 2Fc^2^)/3'
_refine_ls_weighting_scheme calc
_refine_ls_wR_factor_all 0.1844
_refine_ls_wR_factor_obs 0.1598
_reflns_number_observed 3392
_reflns_number_total 4642
_reflns_observed_criterion >2sigma(I)
_cod_data_source_file ab1382.cif
_cod_data_source_block 3
_cod_depositor_comments
;
The following automatic conversions were performed:
'_symmetry_cell_setting' value 'Triclinic' changed to 'triclinic'
according to '/home/saulius/struct/CIF-dictionaries/cif_core.dic'
dictionary named 'cif_core.dic' version 2.4.1 from 2010-06-29.

Automatic conversion script
Id: cif_fix_enum 1527 2010-12-29 10:47:43Z saulius 

The following automatic conversions were performed:

'_chemical_melting_point' value '348-349K' was changed to '348.5(5)'
- the average value was taken and precision was
estimated.

'_symmetry_cell_setting' value 'Triclinic' changed to
'triclinic' according to
/home/saulius/struct/CIF-dictionaries/cif_core.dic dictionary named
'cif_core.dic' version 2.4.1 from
2010-06-29.

'_exptl_absorpt_correction_type' value 'None' changed to
'none' according to
/home/saulius/struct/CIF-dictionaries/cif_core.dic dictionary named
'cif_core.dic' version 2.4.1 from 2010-06-29.

'_geom_bond_publ_flag'
value 'N' changed to 'n' according to
/home/saulius/struct/CIF-dictionaries/cif_core.dic dictionary named
'cif_core.dic' version 2.4.1 from 2010-06-29 (10
times).

'_geom_angle_publ_flag' value 'N' changed to 'n' according
to /home/saulius/struct/CIF-dictionaries/cif_core.dic dictionary
named 'cif_core.dic' version 2.4.1 from 2010-06-29 (9
times).

'_geom_torsion_publ_flag' value 'N' changed to 'n' according
to /home/saulius/struct/CIF-dictionaries/cif_core.dic dictionary
named 'cif_core.dic' version 2.4.1 from 2010-06-29 (6 times).

Automatic conversion script
Id: cif_fix_values 1715 2011-07-08 13:25:40Z adriana 

The following automatic conversions were performed:

'_exptl_crystal_density_meas' value 'not measured' was changed to '?'
- the value is perceived as not measured.

Automatic conversion script
Id: cif_fix_values 3008 2015-01-20 13:52:24Z robertas 

The following automatic conversions were performed:

'_refine_ls_weighting_scheme' value 'calc w =
1/[\s^2^(Fo^2^)+(0.082P)^2^ + 0.667P] where P = (Fo^2^ + 2Fc^2^)/3'
was changed to 'calc'. New tag '_refine_ls_weighting_details' was
created. The value of the new tag was set to 'w =
1/[\s^2^(Fo^2^)+(0.082P)^2^ + 0.667P] where P = (Fo^2^ + 2Fc^2^)/3'.

Automatic conversion script
Id: cif_fix_values 3143 2015-03-26 13:38:13Z robertas 
;
_cod_original_cell_volume 978.1(8)
_cod_database_code 2005560

loop_
_symmetry_equiv_pos_as_xyz
'x, y, z'
'-x, -y, -z'

loop_
_atom_site_aniso_label
_atom_site_aniso_U_11
_atom_site_aniso_U_22
_atom_site_aniso_U_33
_atom_site_aniso_U_12
_atom_site_aniso_U_13
_atom_site_aniso_U_23
O1 0.0667(10) 0.0507(9) 0.0281(8) 0.0304(8) 0.0046(6) 0.0097(6)
C1 0.0372(9) 0.0322(9) 0.0308(10) 0.0157(8) 0.0070(7) 0.0090(8)
C2 0.0328(8) 0.0296(9) 0.0295(9) 0.0160(7) 0.0103(7) 0.0098(7)
C3 0.0291(8) 0.0247(8) 0.0302(9) 0.0136(7) 0.0092(6) 0.0099(7)
N4 0.0416(8) 0.0298(8) 0.0264(8) 0.0226(7) 0.0079(6) 0.0072(6)
C5 0.0476(10) 0.0325(10) 0.0253(9) 0.0230(8) 0.0070(7) 0.0060(7)
C51 0.0523(12) 0.0321(10) 0.0376(11) 0.0187(9) 0.0034(9) 0.0036(8)
C52 0.0558(12) 0.0470(12) 0.0375(11) 0.0241(10) 0.0215(9) 0.0085(9)
C6 0.0515(11) 0.0378(10) 0.0313(10) 0.0311(9) 0.0084(8) 0.0093(8)
C61 0.0507(13) 0.073(2) 0.0586(15) 0.0398(12) 0.0173(11) 0.0222(13)
C62 0.077(2) 0.0427(12) 0.0568(14) 0.0368(12) 0.0177(12) 0.0227(11)
O1' 0.103(2) 0.0750(13) 0.0593(11) 0.0710(12) 0.0015(10) 0.0127(9)
C1' 0.0542(12) 0.0563(13) 0.0383(11) 0.0396(11) 0.0028(9) 0.0059(10)
C2' 0.0397(10) 0.0420(11) 0.0354(10) 0.0235(9) 0.0109(8) 0.0105(8)
C3' 0.0316(8) 0.0382(10) 0.0317(9) 0.0205(8) 0.0040(7) 0.0043(8)
N4' 0.0499(11) 0.0511(11) 0.0600(12) 0.0378(9) -0.0130(9) -0.0081(9)
C5' 0.0263(13) 0.037(2) 0.050(2) 0.0146(12) 0.0152(12) 0.0244(14)
C51' 0.053(2) 0.134(3) 0.070(2) 0.040(2) 0.0274(14) 0.022(2)
C52' 0.039(2) 0.042(2) 0.120(4) 0.006(2) 0.003(2) 0.043(2)
C6' 0.0295(13) 0.034(2) 0.040(2) 0.0185(11) 0.0180(11) 0.0193(13)
C61' 0.075(2) 0.0324(12) 0.070(2) 0.0148(12) -0.0102(13) 0.0049(11)
C62' 0.041(2) 0.053(2) 0.035(2) 0.0295(15) 0.0167(12) 0.0139(14)

loop_
_atom_site_label
_atom_site_occupancy
_atom_site_fract_x
_atom_site_fract_y
_atom_site_fract_z
_atom_site_U_iso_or_equiv
_atom_site_thermal_displace_type
_atom_site_calc_flag
_atom_site_refinement_flags
_atom_site_disorder_group
_atom_site_type_symbol
O1 1 0.5775(2) 0.3431(2) 1.09554(12) 0.0474(4) Uani d . . O
C1 1 0.5514(2) 0.2971(2) 0.9867(2) 0.0328(4) Uani d . . C
H1A 1 0.5988(2) 0.2323(2) 0.9615(2) 0.039 Uiso calc R . H
C2 1 0.4585(2) 0.3307(2) 0.8957(2) 0.0289(4) Uani d . . C
H2A 1 0.4076(2) 0.3947(2) 0.9145(2) 0.035 Uiso calc R . H
C3 1 0.4444(2) 0.2684(2) 0.7801(2) 0.0265(4) Uani d . . C
H3A 1 0.4975(2) 0.2048(2) 0.7699(2) 0.032 Uiso calc R . H
N4 1 0.3671(2) 0.28362(15) 0.67909(13) 0.0303(3) Uani d . . N
C5 1 0.3626(3) 0.1989(2) 0.5630(2) 0.0336(4) Uani d . . C
H5A 1 0.2928(3) 0.2205(2) 0.4988(2) 0.040 Uiso calc R . H
C51 1 0.2704(3) 0.0526(2) 0.5516(2) 0.0418(5) Uani d . . C
H51A 1 0.1524(3) 0.0361(2) 0.5651(2) 0.063 Uiso calc R . H
H51B 1 0.3387(3) 0.0274(2) 0.6112(2) 0.063 Uiso calc R . H
H51C 1 0.2609(3) 0.0001(2) 0.4714(2) 0.063 Uiso calc R . H
C52 1 0.5465(3) 0.2292(2) 0.5428(2) 0.0449(5) Uani d . . C
H52A 1 0.6025(3) 0.3239(2) 0.5507(2) 0.067 Uiso calc R . H
H52B 1 0.5389(3) 0.1781(2) 0.4624(2) 0.067 Uiso calc R . H
H52C 1 0.6168(3) 0.2052(2) 0.6022(2) 0.067 Uiso calc R . H
C6 1 0.2746(3) 0.3758(2) 0.6801(2) 0.0367(4) Uani d . . C
H6A 1 0.3046(3) 0.4319(2) 0.7643(2) 0.044 Uiso calc R . H
C61 1 0.0755(3) 0.2994(3) 0.6431(2) 0.0553(6) Uani d . . C
H61A 1 0.0419(3) 0.2413(3) 0.6944(2) 0.083 Uiso calc R . H
H61B 1 0.0411(3) 0.2459(3) 0.5597(2) 0.083 Uiso calc R . H
H61C 1 0.0157(3) 0.3619(3) 0.6515(2) 0.083 Uiso calc R . H
C62 1 0.3355(4) 0.4677(2) 0.6040(2) 0.0533(6) Uani d . . C
H62A 1 0.4636(4) 0.5146(2) 0.6306(2) 0.080 Uiso calc R . H
H62B 1 0.2785(4) 0.5320(2) 0.6120(2) 0.080 Uiso calc R . H
H62C 1 0.3037(4) 0.4160(2) 0.5202(2) 0.080 Uiso calc R . H
O1' 1 0.3753(3) -0.0389(2) 0.2489(2) 0.0723(6) Uani d . . O
C1' 1 0.3465(3) 0.0531(2) 0.2199(2) 0.0468(5) Uani d . . C
H1'A 1 0.4351(3) 0.1103(2) 0.1924(2) 0.056 Uiso d R . H
C2' 1 0.1938(3) 0.0821(2) 0.2231(2) 0.0367(4) Uani d . . C
H2'A 1 0.1018(3) 0.0311(2) 0.2525(2) 0.044 Uiso d R . H
C3' 1 0.1834(2) 0.1854(2) 0.1830(2) 0.0332(4) Uani d . . C
H3'A 1 0.2817(2) 0.2317(2) 0.1561(2) 0.040 Uiso d R . H
N4' 1 0.0530(2) 0.2299(2) 0.1760(2) 0.0557(6) Uani d . . N
C5' 0.647(4) 0.0324(4) 0.3235(3) 0.1229(3) 0.0345(7) Uani d P 1 C
H5' 0.647(4) -0.0835(4) 0.3294(3) 0.1294(3) 0.041 Uiso calc PR 1 H
C51' 1 0.0354(4) 0.2938(4) -0.0131(3) 0.0838(10) Uani d . 1 C
H51D 1 -0.0587(4) 0.2085(4) -0.0577(3) 0.126 Uiso calc R 1 H
H51E 1 0.1495(4) 0.2905(4) -0.0213(3) 0.126 Uiso calc R 1 H
H51F 1 0.0171(4) 0.3639(4) -0.0448(3) 0.126 Uiso calc R 1 H
C52' 0.647(4) 0.1772(5) 0.4568(4) 0.1921(5) 0.0685(14) Uani d P 1 C
H52D 0.647(4) 0.1747(5) 0.4756(4) 0.2765(5) 0.103 Uiso calc PR 1 H
H52E 0.647(4) 0.1581(5) 0.5263(4) 0.1597(5) 0.103 Uiso calc PR 1 H
H52F 0.647(4) 0.2919(5) 0.4542(4) 0.1845(5) 0.103 Uiso calc PR 1 H
C5" 0.353(4) 0.1316(8) 0.3619(6) 0.1067(5) 0.0357(14) Uiso d P 2 C
C52" 0.353(4) 0.1075(11) 0.4819(8) 0.1801(7) 0.055(2) Uiso d P 2 C
C6' 0.647(4) -0.1097(3) 0.1545(3) 0.2274(3) 0.0304(7) Uani d P 3 C
H6' 0.647(4) -0.0686(3) 0.1052(3) 0.2796(3) 0.036 Uiso calc PR 3 H
C61' 1 -0.2454(4) 0.0540(2) 0.1184(3) 0.0652(8) Uani d . 3 C
H61D 1 -0.1925(4) -0.0026(2) 0.0764(3) 0.098 Uiso calc R 3 H
H61E 1 -0.2861(4) 0.1000(2) 0.0651(3) 0.098 Uiso calc R 3 H
H61F 1 -0.3455(4) -0.0006(2) 0.1432(3) 0.098 Uiso calc R 3 H
C62' 0.647(4) -0.1704(4) 0.2515(3) 0.3033(3) 0.0387(8) Uani d P 3 C
H62D 0.647(4) -0.0725(4) 0.3121(3) 0.3709(3) 0.058 Uiso calc PR 3 H
H62E 0.647(4) -0.2684(4) 0.2025(3) 0.3333(3) 0.058 Uiso calc PR 3 H
H62F 0.647(4) -0.2093(4) 0.3024(3) 0.2545(3) 0.058 Uiso calc PR 3 H
C6" 0.353(4) -0.0993(6) 0.2017(5) 0.1744(5) 0.0278(12) Uiso d P 4 C
C62" 0.353(4) -0.0973(8) 0.2236(6) 0.3071(5) 0.0380(14) Uiso d P 4 C

loop_
_atom_type_symbol
_atom_type_description
_atom_type_scat_dispersion_real
_atom_type_scat_dispersion_imag
_atom_type_scat_source
C C 0.0033 0.0016 'International Tables Vol C Tables 4.2.6.8 and 6.1.1.4'
H H 0.0000 0.0000 'International Tables Vol C Tables 4.2.6.8 and 6.1.1.4'
N N 0.0061 0.0033 'International Tables Vol C Tables 4.2.6.8 and 6.1.1.4'
O O 0.0106 0.0060 'International Tables Vol C Tables 4.2.6.8 and 6.1.1.4'

loop_
_geom_angle_atom_site_label_1
_geom_angle_atom_site_label_2
_geom_angle_atom_site_label_3
_geom_angle
_geom_angle_publ_flag
O1 C1 C2 126.8(2) n
C3 C2 C1 117.8(2) n
N4 C3 C2 129.6(2) n
C3 N4 C6 121.64(15) n
C3 N4 C5 119.30(14) n
C6 N4 C5 118.91(14) n
N4 C5 C52 111.1(2) n
N4 C5 C51 111.8(2) n
C52 C5 C51 111.3(2) n
N4 C6 C62 111.8(2) n
N4 C6 C61 110.4(2) n
C62 C6 C61 112.2(2) n
O1' C1' C2' 126.4(2) n
C3' C2' C1' 117.7(2) n
N4' C3' C2' 128.4(2) n
C3' N4' C5' 128.6(2) ?
C3' N4' C6' 115.4(2) ?
C5' N4' C6' 115.8(2) ?
C3' N4' C5" 101.9(2) ?
C3' N4' C6" 144.1(3) ?
C5" N4' C6" 111.4(2) ?
N4' C5' C52' 108.4(3) ?
N4' C5' C51' 114.5(3) ?
C52' C5' C51' 109.5(3) ?
C52" C5" N4' 106.5(5) ?
C61' C6' C62' 116.4(2) ?
C61' C6' N4' 104.6(2) ?
C62' C6' N4' 111.8(2) ?
N4' C6" C62" 102.3(4) ?

loop_
_geom_bond_atom_site_label_1
_geom_bond_atom_site_label_2
_geom_bond_distance
_geom_bond_publ_flag
O1 C1 1.235(2) n
C1 C2 1.412(2) n
C2 C3 1.363(3) n
C3 N4 1.334(2) n
N4 C6 1.475(2) n
N4 C5 1.480(2) n
C5 C52 1.518(3) n
C5 C51 1.521(3) n
C6 C62 1.515(3) n
C6 C61 1.527(3) n
O1' C1' 1.231(3) n
C1' C2' 1.413(3) n
C2' C3' 1.358(3) n
C3' N4' 1.332(2) n
N4' C6" 1.193(5) ?
N4' C5' 1.369(3) ?
N4' C6' 1.616(4) ?
N4' C5" 1.816(7) ?
C5' C52' 1.523(5) ?
C5' C51' 1.575(4) ?
C5" C52" 1.527(10) ?
C6' C61' 1.512(4) ?
C6' C62' 1.525(4) ?
C6" C62" 1.530(8) ?

loop_
_geom_torsion_atom_site_label_1
_geom_torsion_atom_site_label_2
_geom_torsion_atom_site_label_3
_geom_torsion_atom_site_label_4
_geom_torsion
_geom_torsion_publ_flag
O1 C1 C2 C3 179.9(2) n
C1 C2 C3 N4 -178.8(2) n
C2 C3 N4 C5 -177.3(2) n
C2 C3 N4 C6 -1.8(3) n
C3 N4 C5 C52 -66.5(2) n
C6 N4 C5 C52 117.9(2) n
C3 N4 C5 C51 58.5(2) n
C6 N4 C5 C51 -117.1(2) n
C3 N4 C6 C62 129.1(2) n
C5 N4 C6 C62 -55.4(2) n
C3 N4 C6 C61 -105.3(2) n
C5 N4 C6 C61 70.2(2) n
O1' C1' C2' C3' -177.4(2) n
C1' C2' C3' N4' 179.1(2) n
C2' C3' N4' C6" -18.9(6) n
C2' C3' N4' C5' -171.4(2) ?
C2' C3' N4' C6' 2.9(3) ?
C2' C3' N4' C5" -176.9(3) ?
C6" N4' C5' C52' 129.2(4) ?
C3' N4' C5' C52' -66.6(4) ?
C6' N4' C5' C52' 119.1(3) ?
C5" N4' C5' C52' -54.8(5) ?
C6" N4' C5' C51' -108.2(3) ?
C3' N4' C5' C51' 56.0(3) ?
C6' N4' C5' C51' -118.4(2) ?
C5" N4' C5' C51' 67.8(5) ?
C6" N4' C5" C52" 61.3(6) ?
C3' N4' C5" C52" -132.3(4) ?
C5' N4' C5" C52" 57.1(6) ?
C6' N4' C5" C52" 47.9(7) ?
C6" N4' C6' C61' 59.4(5) ?
C3' N4' C6' C61' -97.0(2) ?
C5' N4' C6' C61' 78.1(3) ?
C5" N4' C6' C61' 82.7(4) ?
C6" N4' C6' C62' -67.4(5) ?
C3' N4' C6' C62' 136.2(2) ?
C5' N4' C6' C62' -48.7(3) ?
C5" N4' C6' C62' -44.0(5) ?
C3' N4' C6" C62" 80.8(6) ?
C5' N4' C6" C62" -120.5(4) ?
C6' N4' C6" C62" 42.7(4) ?
C5" N4' C6" C62" -122.4(4) ?
